data_7029445
loop_
_publ_author_name
'Bennett, Stacey D.'
'Core, Bryony A.'
'Blake, Matthew P.'
'Pope, Simon J. A.'
'Mountford, Philip'
'Ward, Benjamin D.'

_publ_section_title
;
 Chiral lanthanide complexes: coordination chemistry, spectroscopy, and
 catalysis.
;
_journal_issue 15
_journal_name_full 'Dalton transactions (Cambridge, England : 2003)'
_journal_page_first 5871
_journal_page_last 5885
_journal_paper_doi 10.1039/c4dt00114a
_journal_volume 43
_journal_year 2014
_chemical_absolute_configuration ad
_chemical_formula_sum 'C42 H60 N5 Nd O2 Si4'
_chemical_formula_weight 923.55
_chemical_name_systematic
;
?
;
_space_group_IT_number 5
_symmetry_cell_setting monoclinic
_symmetry_space_group_name_Hall 'C 2y'
_symmetry_space_group_name_H-M 'C 1 2 1'
_atom_sites_solution_hydrogens geom
_atom_sites_solution_primary direct
_atom_sites_solution_secondary difmap
_audit_creation_method SHELXL-97
_cell_angle_alpha 90.00
_cell_angle_beta 105.315(7)
_cell_angle_gamma 90.00
_cell_formula_units_Z 4
_cell_length_a 21.7130(15)
_cell_length_b 10.0823(7)
_cell_length_c 21.2984(14)
_cell_measurement_reflns_used 14008
_cell_measurement_temperature 100(2)
_cell_measurement_theta_max 27.6
_cell_measurement_theta_min 3.1
_cell_volume 4497.0(6)
_computing_structure_refinement 'SHELXL-97 (Sheldrick, 1997)'
_computing_structure_solution 'SHELXS-97 (Sheldrick, 1990)'
_diffrn_ambient_temperature 100(2)
_diffrn_measured_fraction_theta_full 0.995
_diffrn_measured_fraction_theta_max 0.995
_diffrn_radiation_monochromator graphite
_diffrn_radiation_source 'fine-focus sealed tube'
_diffrn_radiation_type MoK\a
_diffrn_radiation_wavelength 0.71073
_diffrn_reflns_av_R_equivalents 0.0342
_diffrn_reflns_av_sigmaI/netI 0.0631
_diffrn_reflns_limit_h_max 28
_diffrn_reflns_limit_h_min -28
_diffrn_reflns_limit_k_max 11
_diffrn_reflns_limit_k_min -13
_diffrn_reflns_limit_l_max 27
_diffrn_reflns_limit_l_min -27
_diffrn_reflns_number 16161
_diffrn_reflns_theta_full 27.48
_diffrn_reflns_theta_max 27.48
_diffrn_reflns_theta_min 3.09
_exptl_absorpt_coefficient_mu 1.301
_exptl_absorpt_correction_T_max 0.9745
_exptl_absorpt_correction_T_min 0.9031
_exptl_absorpt_correction_type multi-scan
_exptl_crystal_colour yellow
_exptl_crystal_density_diffrn 1.364
_exptl_crystal_density_method 'not measured'
_exptl_crystal_description platelet
_exptl_crystal_F_000 1916
_exptl_crystal_size_max 0.08
_exptl_crystal_size_mid 0.05
_exptl_crystal_size_min 0.02
_refine_diff_density_max 0.797
_refine_diff_density_min -0.716
_refine_diff_density_rms 0.086
_refine_ls_abs_structure_details 'Flack H D (1983), Acta Cryst. A39, 876-881'
_refine_ls_abs_structure_Flack -0.002(9)
_refine_ls_extinction_method none
_refine_ls_goodness_of_fit_ref 1.111
_refine_ls_hydrogen_treatment constr
_refine_ls_matrix_type full
_refine_ls_number_parameters 499
_refine_ls_number_reflns 9297
_refine_ls_number_restraints 1
_refine_ls_restrained_S_all 1.111
_refine_ls_R_factor_all 0.0344
_refine_ls_R_factor_gt 0.0313
_refine_ls_shift/su_max 0.002
_refine_ls_shift/su_mean 0.000
_refine_ls_structure_factor_coef Fsqd
_refine_ls_weighting_details 'calc w=1/[\s^2^(Fo^2^)+(0.0000P)^2^+6.6666P] where P=(Fo^2^+2Fc^2^)/3'
_refine_ls_weighting_scheme calc
_refine_ls_wR_factor_gt 0.0710
_refine_ls_wR_factor_ref 0.0766
_reflns_number_gt 8779
_reflns_number_total 9297
_reflns_threshold_expression >2sigma(I)
_cod_data_source_file c4dt00114a2.cif
_cod_data_source_block sdb3
_cod_depositor_comments
;
The following automatic conversions were performed:

'_symmetry_cell_setting' value 'Monoclinic' changed to 'monoclinic'
according to
/usr/data/users/saulius/crontab/automatic-downloads/current/RSC/lib/dictionaries/cif_core.dic
dictionary named 'cif_core.dic' version 2.4.2 from 2011-04-26.

Automatic conversion script
Id: cif_fix_values 2281 2013-09-26 08:29:07Z andrius 
;
_cod_original_cell_volume 4497.0(5)
_cod_original_sg_symbol_H-M 'C 2'
_cod_database_code 7029445

loop_
_symmetry_equiv_pos_as_xyz
'x, y, z'
'-x, y, -z'
'x+1/2, y+1/2, z'
'-x+1/2, y+1/2, -z'

loop_
_atom_site_label
_atom_site_type_symbol
_atom_site_fract_x
_atom_site_fract_y
_atom_site_fract_z
_atom_site_U_iso_or_equiv
_atom_site_adp_type
_atom_site_occupancy
_atom_site_symmetry_multiplicity
_atom_site_calc_flag
_atom_site_refinement_flags
Nd1 Nd 0.685455(8) 0.68335(2) 0.739441(8) 0.01267(5) Uani 1 1 d .
Si1 Si 0.64859(6) 0.60403(12) 0.88667(6) 0.0174(2) Uani 1 1 d .
Si2 Si 0.55020(6) 0.52421(13) 0.76491(6) 0.0189(2) Uani 1 1 d .
Si3 Si 0.66356(5) 0.66007(13) 0.57463(5) 0.0178(3) Uani 1 1 d .
Si4 Si 0.70973(6) 0.40719(12) 0.64692(6) 0.0192(2) Uani 1 1 d .
O1 O 0.60817(13) 1.0461(3) 0.82206(14) 0.0198(6) Uani 1 1 d .
O2 O 0.89454(13) 0.5610(3) 0.77298(14) 0.0189(6) Uani 1 1 d .
N1 N 0.75809(15) 0.8692(3) 0.75447(16) 0.0164(7) Uani 1 1 d .
N2 N 0.62710(16) 0.8951(4) 0.75244(17) 0.0181(7) Uani 1 1 d .
N3 N 0.79912(15) 0.6058(3) 0.79254(15) 0.0145(7) Uani 1 1 d .
N4 N 0.62153(16) 0.5966(3) 0.80370(17) 0.0185(8) Uani 1 1 d .
N5 N 0.68608(16) 0.5698(4) 0.64422(16) 0.0195(8) Uani 1 1 d .
C1 C 0.76695(18) 0.9735(4) 0.79754(19) 0.0148(8) Uani 1 1 d .
C2 C 0.8276(2) 1.0315(5) 0.8229(2) 0.0215(9) Uani 1 1 d .
H2 H 0.8618 1.0059 0.8055 0.026 Uiso 1 1 calc R
C3 C 0.8385(2) 1.1238(4) 0.8718(2) 0.0224(9) Uani 1 1 d .
H3 H 0.8800 1.1603 0.8880 0.027 Uiso 1 1 calc R
C4 C 0.78937(18) 1.1642(5) 0.89782(19) 0.0219(10) Uani 1 1 d .
H4 H 0.7973 1.2258 0.9328 0.026 Uiso 1 1 calc R
C5 C 0.7294(2) 1.1144(4) 0.87254(19) 0.0181(9) Uani 1 1 d .
H5 H 0.6958 1.1438 0.8899 0.022 Uiso 1 1 calc R
C6 C 0.7159(2) 1.0213(4) 0.82177(19) 0.0169(8) Uani 1 1 d .
C7 C 0.65002(18) 0.9830(4) 0.79593(19) 0.0146(8) Uani 1 1 d .
C8 C 0.5471(2) 0.9821(5) 0.7971(2) 0.0231(11) Uani 1 1 d .
H8A H 0.5127 1.0484 0.7826 0.028 Uiso 1 1 calc R
H8B H 0.5368 0.9245 0.8306 0.028 Uiso 1 1 calc R
C9 C 0.55561(19) 0.8998(4) 0.7395(2) 0.0180(9) Uani 1 1 d .
H9 H 0.5394 0.8079 0.7429 0.022 Uiso 1 1 calc R
C10 C 0.5216(2) 0.9569(4) 0.6747(2) 0.0195(9) Uani 1 1 d .
C11 C 0.5406(2) 1.0747(4) 0.6516(2) 0.0194(9) Uani 1 1 d .
H11 H 0.5779 1.1187 0.6760 0.023 Uiso 1 1 calc R
C12 C 0.5058(2) 1.1281(5) 0.5939(2) 0.0265(10) Uani 1 1 d .
H12 H 0.5194 1.2086 0.5786 0.032 Uiso 1 1 calc R
C13 C 0.4510(2) 1.0656(5) 0.5576(2) 0.0280(11) Uani 1 1 d .
H13 H 0.4271 1.1028 0.5176 0.034 Uiso 1 1 calc R
C14 C 0.4319(2) 0.9500(5) 0.5799(2) 0.0287(11) Uani 1 1 d .
H14 H 0.3945 0.9064 0.5554 0.034 Uiso 1 1 calc R
C15 C 0.4671(2) 0.8958(5) 0.6387(2) 0.0222(9) Uani 1 1 d .
H15 H 0.4532 0.8156 0.6540 0.027 Uiso 1 1 calc R
C16 C 0.80069(19) 0.8592(4) 0.71566(19) 0.0150(8) Uani 1 1 d .
C17 C 0.8069(2) 0.9652(4) 0.6741(2) 0.0193(9) Uani 1 1 d .
H17 H 0.7842 1.0453 0.6755 0.023 Uiso 1 1 calc R
C18 C 0.84474(19) 0.9553(5) 0.6321(2) 0.0207(9) Uani 1 1 d .
H18 H 0.8476 1.0276 0.6044 0.025 Uiso 1 1 calc R
C19 C 0.8793(2) 0.8384(5) 0.6300(2) 0.0212(9) Uani 1 1 d .
H19 H 0.9052 0.8315 0.6004 0.025 Uiso 1 1 calc R
C20 C 0.87595(18) 0.7343(4) 0.67037(18) 0.0165(8) Uani 1 1 d .
H20 H 0.8999 0.6559 0.6692 0.020 Uiso 1 1 calc R
C21 C 0.83693(18) 0.7434(4) 0.71371(19) 0.0152(8) Uani 1 1 d .
C22 C 0.83979(18) 0.6370(4) 0.75964(19) 0.0147(8) Uani 1 1 d .
C23 C 0.8826(2) 0.4532(5) 0.8128(2) 0.0228(10) Uani 1 1 d .
H23A H 0.9218 0.4292 0.8468 0.027 Uiso 1 1 calc R
H23B H 0.8665 0.3740 0.7861 0.027 Uiso 1 1 calc R
C24 C 0.83198(19) 0.5103(4) 0.8429(2) 0.0171(8) Uani 1 1 d .
H24 H 0.8017 0.4391 0.8483 0.021 Uiso 1 1 calc R
C25 C 0.86049(19) 0.5782(5) 0.90721(19) 0.0194(9) Uani 1 1 d .
C26 C 0.8760(2) 0.7106(5) 0.9130(2) 0.0264(12) Uani 1 1 d .
H26 H 0.8656 0.7654 0.8753 0.032 Uiso 1 1 calc R
C27 C 0.9063(3) 0.7653(6) 0.9721(3) 0.0428(14) Uani 1 1 d .
H27 H 0.9163 0.8572 0.9751 0.051 Uiso 1 1 calc R
C28 C 0.9222(2) 0.6869(10) 1.0271(2) 0.0495(14) Uani 1 1 d .
H28 H 0.9439 0.7238 1.0679 0.059 Uiso 1 1 calc R
C29 C 0.9063(3) 0.5558(7) 1.0221(3) 0.0543(17) Uani 1 1 d .
H29 H 0.9159 0.5017 1.0600 0.065 Uiso 1 1 calc R
C30 C 0.8768(3) 0.5019(6) 0.9632(2) 0.0388(13) Uani 1 1 d .
H30 H 0.8672 0.4098 0.9604 0.047 Uiso 1 1 calc R
C31 C 0.7085(2) 0.7406(5) 0.9104(2) 0.0269(10) Uani 1 1 d .
H31A H 0.7364 0.7227 0.9539 0.040 Uiso 1 1 calc R
H31B H 0.6862 0.8250 0.9109 0.040 Uiso 1 1 calc R
H31C H 0.7341 0.7456 0.8789 0.040 Uiso 1 1 calc R
C32 C 0.6873(2) 0.4480(5) 0.9228(2) 0.0255(10) Uani 1 1 d .
H32A H 0.7036 0.4588 0.9700 0.038 Uiso 1 1 calc R
H32B H 0.7228 0.4270 0.9040 0.038 Uiso 1 1 calc R
H32C H 0.6560 0.3757 0.9135 0.038 Uiso 1 1 calc R
C33 C 0.5854(2) 0.6403(5) 0.9299(2) 0.0286(11) Uani 1 1 d .
H33A H 0.6054 0.6522 0.9765 0.043 Uiso 1 1 calc R
H33B H 0.5552 0.5660 0.9236 0.043 Uiso 1 1 calc R
H33C H 0.5625 0.7214 0.9121 0.043 Uiso 1 1 calc R
C34 C 0.4771(2) 0.6012(5) 0.7820(2) 0.0271(11) Uani 1 1 d .
H34A H 0.4390 0.5731 0.7486 0.041 Uiso 1 1 calc R
H34B H 0.4808 0.6980 0.7814 0.041 Uiso 1 1 calc R
H34C H 0.4737 0.5723 0.8249 0.041 Uiso 1 1 calc R
C35 C 0.5376(2) 0.5367(5) 0.6743(2) 0.0222(9) Uani 1 1 d .
H35A H 0.4952 0.5019 0.6522 0.033 Uiso 1 1 calc R
H35B H 0.5704 0.4849 0.6613 0.033 Uiso 1 1 calc R
H35C H 0.5405 0.6298 0.6621 0.033 Uiso 1 1 calc R
C36 C 0.5436(3) 0.3466(5) 0.7853(3) 0.0284(13) Uani 1 1 d .
H36A H 0.5081 0.3059 0.7528 0.043 Uiso 1 1 calc R
H36B H 0.5357 0.3395 0.8284 0.043 Uiso 1 1 calc R
H36C H 0.5834 0.3007 0.7855 0.043 Uiso 1 1 calc R
C37 C 0.7036(2) 0.3306(5) 0.7252(2) 0.0284(11) Uani 1 1 d .
H37A H 0.7245 0.2435 0.7305 0.043 Uiso 1 1 calc R
H37B H 0.6586 0.3200 0.7243 0.043 Uiso 1 1 calc R
H37C H 0.7247 0.3880 0.7616 0.043 Uiso 1 1 calc R
C38 C 0.7928(2) 0.3864(5) 0.6395(2) 0.0230(10) Uani 1 1 d .
H38A H 0.8044 0.2922 0.6434 0.034 Uiso 1 1 calc R
H38B H 0.8224 0.4365 0.6741 0.034 Uiso 1 1 calc R
H38C H 0.7955 0.4195 0.5970 0.034 Uiso 1 1 calc R
C39 C 0.6595(2) 0.3016(5) 0.5805(2) 0.0332(12) Uani 1 1 d .
H39A H 0.6699 0.2079 0.5902 0.050 Uiso 1 1 calc R
H39B H 0.6681 0.3250 0.5390 0.050 Uiso 1 1 calc R
H39C H 0.6143 0.3166 0.5776 0.050 Uiso 1 1 calc R
C40 C 0.5901(2) 0.5976(5) 0.5146(2) 0.0288(11) Uani 1 1 d .
H40A H 0.5766 0.6617 0.4790 0.043 Uiso 1 1 calc R
H40B H 0.5558 0.5862 0.5363 0.043 Uiso 1 1 calc R
H40C H 0.5993 0.5122 0.4970 0.043 Uiso 1 1 calc R
C41 C 0.6427(2) 0.8316(5) 0.5971(2) 0.0265(10) Uani 1 1 d .
H41A H 0.6352 0.8894 0.5589 0.040 Uiso 1 1 calc R
H41B H 0.6780 0.8671 0.6317 0.040 Uiso 1 1 calc R
H41C H 0.6040 0.8277 0.6125 0.040 Uiso 1 1 calc R
C42 C 0.72682(18) 0.6738(7) 0.53031(18) 0.0274(9) Uani 1 1 d .
H42A H 0.7112 0.7290 0.4915 0.041 Uiso 1 1 calc R
H42B H 0.7374 0.5852 0.5173 0.041 Uiso 1 1 calc R
H42C H 0.7651 0.7145 0.5589 0.041 Uiso 1 1 calc R

loop_
_atom_site_aniso_label
_atom_site_aniso_U_11
_atom_site_aniso_U_22
_atom_site_aniso_U_33
_atom_site_aniso_U_23
_atom_site_aniso_U_13
_atom_site_aniso_U_12
Nd1 0.01193(8) 0.01610(9) 0.01010(8) -0.00042(11) 0.00308(6) -0.00024(12)
Si1 0.0168(6) 0.0198(6) 0.0168(6) 0.0008(5) 0.0063(5) -0.0002(5)
Si2 0.0168(6) 0.0239(7) 0.0166(6) -0.0006(5) 0.0055(5) -0.0044(5)
Si3 0.0170(5) 0.0253(9) 0.0100(4) 0.0005(5) 0.0014(4) 0.0019(5)
Si4 0.0197(6) 0.0215(6) 0.0169(6) -0.0044(5) 0.0057(5) -0.0042(5)
O1 0.0136(14) 0.0284(17) 0.0179(14) -0.0043(13) 0.0047(12) 0.0017(13)
O2 0.0107(13) 0.0276(17) 0.0191(15) 0.0053(13) 0.0050(12) 0.0074(12)
N1 0.0128(16) 0.0215(19) 0.0162(17) -0.0012(14) 0.0059(14) 0.0018(14)
N2 0.0110(16) 0.026(2) 0.0160(17) 0.0020(15) 0.0012(14) -0.0001(15)
N3 0.0125(16) 0.0197(19) 0.0100(16) 0.0019(13) 0.0008(13) 0.0029(14)
N4 0.0182(18) 0.0205(19) 0.0184(18) 0.0014(15) 0.0077(15) 0.0010(15)
N5 0.0173(17) 0.028(2) 0.0151(17) -0.0044(15) 0.0080(15) -0.0068(16)
C1 0.0139(19) 0.013(2) 0.0165(19) 0.0026(16) 0.0030(16) 0.0005(16)
C2 0.016(2) 0.026(2) 0.023(2) 0.0010(19) 0.0067(18) 0.0009(18)
C3 0.022(2) 0.022(2) 0.022(2) 0.0018(18) 0.0025(18) -0.0003(19)
C4 0.0225(19) 0.024(3) 0.0157(17) -0.005(2) -0.0009(15) -0.007(2)
C5 0.017(2) 0.023(2) 0.0129(19) -0.0012(17) 0.0023(16) 0.0050(18)
C6 0.019(2) 0.020(2) 0.0129(19) 0.0000(17) 0.0061(17) 0.0015(17)
C7 0.0154(19) 0.015(2) 0.0132(19) 0.0045(16) 0.0040(16) 0.0082(16)
C8 0.013(2) 0.037(3) 0.020(2) -0.003(2) 0.0059(19) 0.001(2)
C9 0.0104(19) 0.020(2) 0.023(2) 0.0017(18) 0.0040(17) 0.0022(17)
C10 0.021(2) 0.021(2) 0.017(2) -0.0006(17) 0.0064(18) 0.0116(18)
C11 0.0136(19) 0.018(2) 0.023(2) 0.0010(18) -0.0022(17) 0.0029(17)
C12 0.024(2) 0.031(2) 0.025(2) 0.0110(19) 0.008(2) 0.0110(19)
C13 0.019(2) 0.049(3) 0.015(2) 0.001(2) 0.0033(18) 0.000(2)
C14 0.024(2) 0.042(3) 0.019(2) -0.005(2) 0.0055(19) 0.003(2)
C15 0.018(2) 0.025(2) 0.022(2) -0.0076(19) 0.0046(18) -0.0023(19)
C16 0.0128(19) 0.019(2) 0.0132(18) 0.0002(16) 0.0027(16) -0.0042(16)
C17 0.020(2) 0.018(2) 0.019(2) 0.0017(19) 0.0031(19) -0.0002(18)
C18 0.017(2) 0.026(2) 0.018(2) 0.0038(18) 0.0033(17) -0.0014(18)
C19 0.019(2) 0.031(2) 0.015(2) -0.0031(18) 0.0063(17) -0.0048(19)
C20 0.0113(18) 0.025(2) 0.0116(18) -0.0038(16) 0.0007(15) -0.0013(16)
C21 0.0099(18) 0.023(2) 0.0118(19) -0.0019(16) 0.0019(15) -0.0016(16)
C22 0.0089(17) 0.019(2) 0.0142(19) -0.0027(15) -0.0006(15) -0.0008(15)
C23 0.025(2) 0.027(2) 0.018(2) 0.0009(19) 0.0071(19) 0.009(2)
C24 0.0143(19) 0.017(2) 0.019(2) 0.0031(17) 0.0038(17) 0.0007(17)
C25 0.0078(18) 0.039(3) 0.0096(19) -0.0026(19) -0.0013(15) 0.0021(19)
C26 0.024(2) 0.031(4) 0.019(2) -0.0003(19) -0.0042(17) 0.004(2)
C27 0.043(3) 0.043(3) 0.037(3) -0.018(3) -0.001(3) -0.005(3)
C28 0.048(3) 0.076(4) 0.017(2) -0.016(4) -0.004(2) 0.012(5)
C29 0.070(4) 0.070(5) 0.016(3) 0.004(3) -0.001(3) -0.005(4)
C30 0.048(3) 0.043(3) 0.020(2) 0.011(2) -0.001(2) 0.000(3)
C31 0.027(2) 0.033(2) 0.020(2) 0.004(2) 0.0047(19) 0.003(2)
C32 0.019(2) 0.031(3) 0.023(2) 0.006(2) -0.0012(19) 0.003(2)
C33 0.026(2) 0.042(3) 0.019(2) -0.0017(19) 0.0077(19) -0.003(2)
C34 0.017(2) 0.038(3) 0.028(2) 0.003(2) 0.009(2) -0.004(2)
C35 0.017(2) 0.028(2) 0.021(2) -0.0032(19) 0.0035(18) -0.0043(19)
C36 0.029(3) 0.027(3) 0.025(3) 0.006(2) 0.001(2) -0.008(2)
C37 0.035(3) 0.019(2) 0.033(3) 0.005(2) 0.014(2) 0.006(2)
C38 0.021(2) 0.022(2) 0.024(2) -0.001(2) 0.004(2) 0.0083(19)
C39 0.033(3) 0.031(3) 0.038(3) -0.011(2) 0.013(2) -0.007(2)
C40 0.020(2) 0.047(3) 0.017(2) 0.002(2) 0.0013(19) 0.000(2)
C41 0.030(2) 0.029(3) 0.015(2) 0.0027(19) -0.0018(19) 0.009(2)
C42 0.0262(19) 0.041(3) 0.0159(17) 0.005(3) 0.0064(15) 0.008(3)

loop_
_atom_type_symbol
_atom_type_description
_atom_type_scat_dispersion_real
_atom_type_scat_dispersion_imag
_atom_type_scat_source
C C 0.0033 0.0016 'International Tables Vol C Tables 4.2.6.8 and 6.1.1.4'
H H 0.0000 0.0000 'International Tables Vol C Tables 4.2.6.8 and 6.1.1.4'
N N 0.0061 0.0033 'International Tables Vol C Tables 4.2.6.8 and 6.1.1.4'
Nd Nd -0.1943 3.0179 'International Tables Vol C Tables 4.2.6.8 and 6.1.1.4'
O O 0.0106 0.0060 'International Tables Vol C Tables 4.2.6.8 and 6.1.1.4'
Si Si 0.0817 0.0704 'International Tables Vol C Tables 4.2.6.8 and 6.1.1.4'

loop_
_geom_angle_atom_site_label_1
_geom_angle_atom_site_label_2
_geom_angle_atom_site_label_3
_geom_angle
N5 Nd1 N4 117.50(12)
N5 Nd1 N1 110.03(11)
N4 Nd1 N1 132.39(11)
N5 Nd1 N2 128.78(12)
N4 Nd1 N2 82.03(11)
N1 Nd1 N2 70.12(11)
N5 Nd1 N3 90.45(11)
N4 Nd1 N3 106.12(11)
N1 Nd1 N3 69.97(11)
N2 Nd1 N3 131.50(11)
N5 Nd1 Si3 26.60(9)
N4 Nd1 Si3 128.73(9)
N1 Nd1 Si3 95.63(8)
N2 Nd1 Si3 103.40(8)
N3 Nd1 Si3 106.83(7)
N4 Si1 C32 112.7(2)
N4 Si1 C31 109.66(19)
C32 Si1 C31 107.8(2)
N4 Si1 C33 114.74(19)
C32 Si1 C33 105.8(2)
C31 Si1 C33 105.7(2)
N4 Si2 C36 114.4(2)
N4 Si2 C35 109.55(18)
C36 Si2 C35 107.8(2)
N4 Si2 C34 115.5(2)
C36 Si2 C34 103.3(2)
C35 Si2 C34 105.6(2)
N5 Si3 C42 113.6(2)
N5 Si3 C40 114.4(2)
C42 Si3 C40 106.7(2)
N5 Si3 C41 107.69(19)
C42 Si3 C41 108.6(3)
C40 Si3 C41 105.3(2)
N5 Si3 Nd1 37.96(12)
C42 Si3 Nd1 126.31(14)
C40 Si3 Nd1 125.90(13)
C41 Si3 Nd1 69.73(14)
N5 Si4 C38 113.14(19)
N5 Si4 C39 114.1(2)
C38 Si4 C39 104.8(2)
N5 Si4 C37 109.48(18)
C38 Si4 C37 109.0(2)
C39 Si4 C37 105.9(2)
C7 O1 C8 107.0(3)
C22 O2 C23 105.1(3)
C1 N1 C16 116.8(3)
C1 N1 Nd1 130.8(2)
C16 N1 Nd1 112.1(3)
C7 N2 C9 107.2(3)
C7 N2 Nd1 123.4(3)
C9 N2 Nd1 121.8(3)
C22 N3 C24 106.4(3)
C22 N3 Nd1 113.7(3)
C24 N3 Nd1 138.3(2)
Si1 N4 Si2 122.46(19)
Si1 N4 Nd1 119.27(18)
Si2 N4 Nd1 118.24(17)
Si3 N5 Si4 123.8(2)
Si3 N5 Nd1 115.43(19)
Si4 N5 Nd1 120.72(18)
N1 C1 C2 121.6(3)
N1 C1 C6 121.0(4)
C2 C1 C6 117.3(4)
C3 C2 C1 121.9(4)
C3 C2 H2 119.0
C1 C2 H2 119.0
C2 C3 C4 120.4(4)
C2 C3 H3 119.8
C4 C3 H3 119.8
C5 C4 C3 119.2(4)
C5 C4 H4 120.4
C3 C4 H4 120.4
C4 C5 C6 122.2(4)
C4 C5 H5 118.9
C6 C5 H5 118.9
C5 C6 C1 118.8(4)
C5 C6 C7 117.2(3)
C1 C6 C7 124.0(4)
N2 C7 O1 116.7(4)
N2 C7 C6 128.0(3)
O1 C7 C6 115.2(3)
O1 C8 C9 104.1(3)
O1 C8 H8A 110.9
C9 C8 H8A 110.9
O1 C8 H8B 110.9
C9 C8 H8B 110.9
H8A C8 H8B 108.9
C10 C9 N2 114.4(3)
C10 C9 C8 113.3(4)
N2 C9 C8 101.9(3)
C10 C9 H9 109.0
N2 C9 H9 109.0
C8 C9 H9 109.0
C15 C10 C11 118.6(4)
C15 C10 C9 118.9(4)
C11 C10 C9 122.4(4)
C12 C11 C10 120.6(4)
C12 C11 H11 119.7
C10 C11 H11 119.7
C11 C12 C13 120.6(5)
C11 C12 H12 119.7
C13 C12 H12 119.7
C14 C13 C12 119.2(5)
C14 C13 H13 120.4
C12 C13 H13 120.4
C13 C14 C15 120.2(5)
C13 C14 H14 119.9
C15 C14 H14 119.9
C10 C15 C14 120.7(4)
C10 C15 H15 119.6
C14 C15 H15 119.6
N1 C16 C21 122.5(4)
N1 C16 C17 120.2(4)
C21 C16 C17 117.3(3)
C18 C17 C16 121.7(4)
C18 C17 H17 119.1
C16 C17 H17 119.1
C17 C18 C19 120.0(4)
C17 C18 H18 120.0
C19 C18 H18 120.0
C20 C19 C18 120.3(4)
C20 C19 H19 119.8
C18 C19 H19 119.8
C19 C20 C21 120.1(4)
C19 C20 H20 120.0
C21 C20 H20 120.0
C20 C21 C16 120.5(4)
C20 C21 C22 118.0(4)
C16 C21 C22 121.2(3)
N3 C22 O2 115.1(3)
N3 C22 C21 129.1(4)
O2 C22 C21 115.7(3)
O2 C23 C24 103.0(3)
O2 C23 H23A 111.2
C24 C23 H23A 111.2
O2 C23 H23B 111.2
C24 C23 H23B 111.2
H23A C23 H23B 109.1
N3 C24 C25 111.5(3)
N3 C24 C23 101.8(3)
C25 C24 C23 112.6(3)
N3 C24 H24 110.2
C25 C24 H24 110.2
C23 C24 H24 110.2
C26 C25 C30 117.5(4)
C26 C25 C24 123.6(4)
C30 C25 C24 118.7(5)
C27 C26 C25 121.2(5)
C27 C26 H26 119.4
C25 C26 H26 119.4
C26 C27 C28 120.1(6)
C26 C27 H27 120.0
C28 C27 H27 120.0
C29 C28 C27 119.3(5)
C29 C28 H28 120.4
C27 C28 H28 120.4
C30 C29 C28 120.4(5)
C30 C29 H29 119.8
C28 C29 H29 119.8
C29 C30 C25 121.6(6)
C29 C30 H30 119.2
C25 C30 H30 119.2
Si1 C31 H31A 109.5
Si1 C31 H31B 109.5
H31A C31 H31B 109.5
Si1 C31 H31C 109.5
H31A C31 H31C 109.5
H31B C31 H31C 109.5
Si1 C32 H32A 109.5
Si1 C32 H32B 109.5
H32A C32 H32B 109.5
Si1 C32 H32C 109.5
H32A C32 H32C 109.5
H32B C32 H32C 109.5
Si1 C33 H33A 109.5
Si1 C33 H33B 109.5
H33A C33 H33B 109.5
Si1 C33 H33C 109.5
H33A C33 H33C 109.5
H33B C33 H33C 109.5
Si2 C34 H34A 109.5
Si2 C34 H34B 109.5
H34A C34 H34B 109.5
Si2 C34 H34C 109.5
H34A C34 H34C 109.5
H34B C34 H34C 109.5
Si2 C35 H35A 109.5
Si2 C35 H35B 109.5
H35A C35 H35B 109.5
Si2 C35 H35C 109.5
H35A C35 H35C 109.5
H35B C35 H35C 109.5
Si2 C36 H36A 109.5
Si2 C36 H36B 109.5
H36A C36 H36B 109.5
Si2 C36 H36C 109.5
H36A C36 H36C 109.5
H36B C36 H36C 109.5
Si4 C37 H37A 109.5
Si4 C37 H37B 109.5
H37A C37 H37B 109.5
Si4 C37 H37C 109.5
H37A C37 H37C 109.5
H37B C37 H37C 109.5
Si4 C38 H38A 109.5
Si4 C38 H38B 109.5
H38A C38 H38B 109.5
Si4 C38 H38C 109.5
H38A C38 H38C 109.5
H38B C38 H38C 109.5
Si4 C39 H39A 109.5
Si4 C39 H39B 109.5
H39A C39 H39B 109.5
Si4 C39 H39C 109.5
H39A C39 H39C 109.5
H39B C39 H39C 109.5
Si3 C40 H40A 109.5
Si3 C40 H40B 109.5
H40A C40 H40B 109.5
Si3 C40 H40C 109.5
H40A C40 H40C 109.5
H40B C40 H40C 109.5
Si3 C41 H41A 109.5
Si3 C41 H41B 109.5
H41A C41 H41B 109.5
Si3 C41 H41C 109.5
H41A C41 H41C 109.5
H41B C41 H41C 109.5
Si3 C42 H42A 109.5
Si3 C42 H42B 109.5
H42A C42 H42B 109.5
Si3 C42 H42C 109.5
H42A C42 H42C 109.5
H42B C42 H42C 109.5

loop_
_geom_bond_atom_site_label_1
_geom_bond_atom_site_label_2
_geom_bond_distance
Nd1 N5 2.332(3)
Nd1 N4 2.360(3)
Nd1 N1 2.415(3)
Nd1 N2 2.535(4)
Nd1 N3 2.551(3)
Nd1 Si3 3.4236(10)
Si1 N4 1.710(4)
Si1 C32 1.852(5)
Si1 C31 1.869(5)
Si1 C33 1.879(4)
Si2 N4 1.714(4)
Si2 C36 1.857(5)
Si2 C35 1.881(4)
Si2 C34 1.886(4)
Si3 N5 1.698(4)
Si3 C42 1.866(4)
Si3 C40 1.871(5)
Si3 C41 1.882(5)
Si4 N5 1.714(4)
Si4 C38 1.865(4)
Si4 C39 1.873(5)
Si4 C37 1.873(5)
O1 C7 1.344(4)
O1 C8 1.443(6)
O2 C22 1.380(5)
O2 C23 1.443(5)
N1 C1 1.376(5)
N1 C16 1.397(4)
N2 C7 1.283(5)
N2 C9 1.504(5)
N3 C22 1.302(5)
N3 C24 1.478(5)
C1 C2 1.411(6)
C1 C6 1.424(5)
C2 C3 1.370(6)
C2 H2 0.9500
C3 C4 1.388(5)
C3 H3 0.9500
C4 C5 1.366(6)
C4 H4 0.9500
C5 C6 1.403(6)
C5 H5 0.9500
C6 C7 1.444(6)
C8 C9 1.532(6)
C8 H8A 0.9900
C8 H8B 0.9900
C9 C10 1.499(6)
C9 H9 1.0000
C10 C15 1.375(6)
C10 C11 1.388(6)
C11 C12 1.370(6)
C11 H11 0.9500
C12 C13 1.388(7)
C12 H12 0.9500
C13 C14 1.364(7)
C13 H13 0.9500
C14 C15 1.394(6)
C14 H14 0.9500
C15 H15 0.9500
C16 C21 1.415(6)
C16 C17 1.416(6)
C17 C18 1.369(5)
C17 H17 0.9500
C18 C19 1.405(6)
C18 H18 0.9500
C19 C20 1.372(6)
C19 H19 0.9500
C20 C21 1.411(5)
C20 H20 0.9500
C21 C22 1.442(5)
C23 C24 1.525(5)
C23 H23A 0.9900
C23 H23B 0.9900
C24 C25 1.509(6)
C24 H24 1.0000
C25 C26 1.375(7)
C25 C30 1.383(6)
C26 C27 1.373(7)
C26 H26 0.9500
C27 C28 1.379(9)
C27 H27 0.9500
C28 C29 1.363(11)
C28 H28 0.9500
C29 C30 1.363(8)
C29 H29 0.9500
C30 H30 0.9500
C31 H31A 0.9800
C31 H31B 0.9800
C31 H31C 0.9800
C32 H32A 0.9800
C32 H32B 0.9800
C32 H32C 0.9800
C33 H33A 0.9800
C33 H33B 0.9800
C33 H33C 0.9800
C34 H34A 0.9800
C34 H34B 0.9800
C34 H34C 0.9800
C35 H35A 0.9800
C35 H35B 0.9800
C35 H35C 0.9800
C36 H36A 0.9800
C36 H36B 0.9800
C36 H36C 0.9800
C37 H37A 0.9800
C37 H37B 0.9800
C37 H37C 0.9800
C38 H38A 0.9800
C38 H38B 0.9800
C38 H38C 0.9800
C39 H39A 0.9800
C39 H39B 0.9800
C39 H39C 0.9800
C40 H40A 0.9800
C40 H40B 0.9800
C40 H40C 0.9800
C41 H41A 0.9800
C41 H41B 0.9800
C41 H41C 0.9800
C42 H42A 0.9800
C42 H42B 0.9800
C42 H42C 0.9800

loop_
_geom_torsion_atom_site_label_1
_geom_torsion_atom_site_label_2
_geom_torsion_atom_site_label_3
_geom_torsion_atom_site_label_4
_geom_torsion
N4 Nd1 Si3 N5 -73.8(2)
N1 Nd1 Si3 N5 124.9(2)
N2 Nd1 Si3 N5 -164.2(2)
N3 Nd1 Si3 N5 54.1(2)
N5 Nd1 Si3 C42 -82.3(3)
N4 Nd1 Si3 C42 -156.1(3)
N1 Nd1 Si3 C42 42.6(3)
N2 Nd1 Si3 C42 113.4(3)
N3 Nd1 Si3 C42 -28.2(3)
N5 Nd1 Si3 C40 84.4(3)
N4 Nd1 Si3 C40 10.6(2)
N1 Nd1 Si3 C40 -150.7(2)
N2 Nd1 Si3 C40 -79.9(2)
N3 Nd1 Si3 C40 138.5(2)
N5 Nd1 Si3 C41 179.0(2)
N4 Nd1 Si3 C41 105.19(19)
N1 Nd1 Si3 C41 -56.14(18)
N2 Nd1 Si3 C41 14.72(18)
N3 Nd1 Si3 C41 -126.89(18)
N5 Nd1 N1 C1 169.6(3)
N4 Nd1 N1 C1 -13.6(4)
N2 Nd1 N1 C1 44.4(3)
N3 Nd1 N1 C1 -107.5(4)
Si3 Nd1 N1 C1 146.6(3)
N5 Nd1 N1 C16 -16.2(3)
N4 Nd1 N1 C16 160.5(2)
N2 Nd1 N1 C16 -141.5(3)
N3 Nd1 N1 C16 66.7(3)
Si3 Nd1 N1 C16 -39.2(3)
N5 Nd1 N2 C7 -144.8(3)
N4 Nd1 N2 C7 96.2(3)
N1 Nd1 N2 C7 -44.6(3)
N3 Nd1 N2 C7 -8.3(4)
Si3 Nd1 N2 C7 -135.8(3)
N5 Nd1 N2 C9 69.5(3)
N4 Nd1 N2 C9 -49.5(3)
N1 Nd1 N2 C9 169.7(3)
N3 Nd1 N2 C9 -154.0(3)
Si3 Nd1 N2 C9 78.5(3)
N5 Nd1 N3 C22 56.0(3)
N4 Nd1 N3 C22 174.8(3)
N1 Nd1 N3 C22 -55.3(3)
N2 Nd1 N3 C22 -91.6(3)
Si3 Nd1 N3 C22 34.7(3)
N5 Nd1 N3 C24 -106.9(4)
N4 Nd1 N3 C24 12.0(4)
N1 Nd1 N3 C24 141.9(4)
N2 Nd1 N3 C24 105.6(4)
Si3 Nd1 N3 C24 -128.2(4)
C32 Si1 N4 Si2 81.5(3)
C31 Si1 N4 Si2 -158.4(2)
C33 Si1 N4 Si2 -39.7(3)
C32 Si1 N4 Nd1 -96.8(2)
C31 Si1 N4 Nd1 23.4(3)
C33 Si1 N4 Nd1 142.1(2)
C36 Si2 N4 Si1 -59.1(3)
C35 Si2 N4 Si1 179.8(2)
C34 Si2 N4 Si1 60.8(3)
C36 Si2 N4 Nd1 119.2(2)
C35 Si2 N4 Nd1 -2.0(3)
C34 Si2 N4 Nd1 -121.0(2)
N5 Nd1 N4 Si1 142.63(18)
N1 Nd1 N4 Si1 -33.9(3)
N2 Nd1 N4 Si1 -87.6(2)
N3 Nd1 N4 Si1 43.4(2)
Si3 Nd1 N4 Si1 171.63(12)
N5 Nd1 N4 Si2 -35.7(2)
N1 Nd1 N4 Si2 147.77(17)
N2 Nd1 N4 Si2 94.1(2)
N3 Nd1 N4 Si2 -134.87(18)
Si3 Nd1 N4 Si2 -6.7(2)
C42 Si3 N5 Si4 -59.2(3)
C40 Si3 N5 Si4 63.7(3)
C41 Si3 N5 Si4 -179.6(2)
Nd1 Si3 N5 Si4 -178.6(4)
C42 Si3 N5 Nd1 119.3(3)
C40 Si3 N5 Nd1 -117.7(2)
C41 Si3 N5 Nd1 -1.0(2)
C38 Si4 N5 Si3 77.1(3)
C39 Si4 N5 Si3 -42.6(3)
C37 Si4 N5 Si3 -161.1(2)
C38 Si4 N5 Nd1 -101.4(2)
C39 Si4 N5 Nd1 138.9(2)
C37 Si4 N5 Nd1 20.4(3)
N4 Nd1 N5 Si3 122.38(18)
N1 Nd1 N5 Si3 -60.3(2)
N2 Nd1 N5 Si3 19.8(2)
N3 Nd1 N5 Si3 -129.12(18)
N4 Nd1 N5 Si4 -59.0(2)
N1 Nd1 N5 Si4 118.31(19)
N2 Nd1 N5 Si4 -161.56(16)
N3 Nd1 N5 Si4 49.5(2)
Si3 Nd1 N5 Si4 178.6(3)
C16 N1 C1 C2 -27.0(6)
Nd1 N1 C1 C2 147.0(3)
C16 N1 C1 C6 157.4(4)
Nd1 N1 C1 C6 -28.7(6)
N1 C1 C2 C3 -171.6(4)
C6 C1 C2 C3 4.2(6)
C1 C2 C3 C4 -0.6(7)
C2 C3 C4 C5 -2.2(7)
C3 C4 C5 C6 1.3(7)
C4 C5 C6 C1 2.4(6)
C4 C5 C6 C7 -175.7(4)
N1 C1 C6 C5 170.8(4)
C2 C1 C6 C5 -5.0(6)
N1 C1 C6 C7 -11.2(6)
C2 C1 C6 C7 172.9(4)
C9 N2 C7 O1 5.3(5)
Nd1 N2 C7 O1 -144.6(3)
C9 N2 C7 C6 -176.2(4)
Nd1 N2 C7 C6 33.9(6)
C8 O1 C7 N2 6.6(5)
C8 O1 C7 C6 -172.1(4)
C5 C6 C7 N2 -175.8(4)
C1 C6 C7 N2 6.2(7)
C5 C6 C7 O1 2.7(5)
C1 C6 C7 O1 -175.3(4)
C7 O1 C8 C9 -14.9(5)
C7 N2 C9 C10 108.8(4)
Nd1 N2 C9 C10 -100.7(4)
C7 N2 C9 C8 -13.9(4)
Nd1 N2 C9 C8 136.6(3)
O1 C8 C9 C10 -106.4(4)
O1 C8 C9 N2 17.1(5)
N2 C9 C10 C15 137.1(4)
C8 C9 C10 C15 -106.6(4)
N2 C9 C10 C11 -47.6(5)
C8 C9 C10 C11 68.7(5)
C15 C10 C11 C12 -0.5(6)
C9 C10 C11 C12 -175.8(4)
C10 C11 C12 C13 0.2(6)
C11 C12 C13 C14 0.1(6)
C12 C13 C14 C15 0.1(6)
C11 C10 C15 C14 0.7(6)
C9 C10 C15 C14 176.2(4)
C13 C14 C15 C10 -0.5(6)
C1 N1 C16 C21 124.6(4)
Nd1 N1 C16 C21 -50.4(4)
C1 N1 C16 C17 -58.1(5)
Nd1 N1 C16 C17 126.8(4)
N1 C16 C17 C18 -175.3(4)
C21 C16 C17 C18 2.1(6)
C16 C17 C18 C19 -0.8(7)
C17 C18 C19 C20 -0.7(7)
C18 C19 C20 C21 0.9(6)
C19 C20 C21 C16 0.4(6)
C19 C20 C21 C22 -173.9(4)
N1 C16 C21 C20 175.5(4)
C17 C16 C21 C20 -1.8(6)
N1 C16 C21 C22 -10.3(6)
C17 C16 C21 C22 172.4(4)
C24 N3 C22 O2 9.7(5)
Nd1 N3 C22 O2 -158.5(3)
C24 N3 C22 C21 -167.0(4)
Nd1 N3 C22 C21 24.8(5)
C23 O2 C22 N3 9.8(5)
C23 O2 C22 C21 -172.9(3)
C20 C21 C22 N3 -161.4(4)
C16 C21 C22 N3 24.3(7)
C20 C21 C22 O2 21.8(5)
C16 C21 C22 O2 -152.5(4)
C22 O2 C23 C24 -23.9(4)
C22 N3 C24 C25 96.5(4)
Nd1 N3 C24 C25 -99.9(4)
C22 N3 C24 C23 -23.8(4)
Nd1 N3 C24 C23 139.9(3)
O2 C23 C24 N3 28.8(4)
O2 C23 C24 C25 -90.7(4)
N3 C24 C25 C26 -23.3(5)
C23 C24 C25 C26 90.3(5)
N3 C24 C25 C30 162.0(4)
C23 C24 C25 C30 -84.3(5)
C30 C25 C26 C27 -0.3(7)
C24 C25 C26 C27 -175.0(4)
C25 C26 C27 C28 0.5(8)
C26 C27 C28 C29 -1.4(8)
C27 C28 C29 C30 2.0(9)
C28 C29 C30 C25 -1.8(10)
C26 C25 C30 C29 1.0(8)
C24 C25 C30 C29 175.9(5)
